data_7119229
loop_
_publ_author_name
'Liu, Bang'
'Wang, Cheng-Yong'
'Hu, Ming'
'Song, Ren-Jie'
'Chen, Fan'
'Li, Jin-Heng'

_publ_section_title
;
 Copper-promoted [2+2+2] annulation of 1,n-enynes through decomposition of
 azobis(alkyl nitrile)s.
;
_journal_issue 7
_journal_name_full 'Chemical communications (Cambridge, England)'
_journal_page_first 1265
_journal_page_last 1268
_journal_paper_doi 10.1039/c6cc09063j
_journal_volume 53
_journal_year 2017
_chemical_formula_moiety 'C23 H23 N O2'
_chemical_formula_sum 'C23 H23 N O2'
_chemical_formula_weight 345.42
_chemical_name_systematic 5,6a,8,8-tetramethyl-10-phenyl-7,8-dihydrophenanthridine-6,9(5H,6aH)-dione
_space_group_IT_number 14
_symmetry_cell_setting monoclinic
_symmetry_space_group_name_Hall '-P 2ybc'
_symmetry_space_group_name_H-M 'P 1 21/c 1'
_atom_sites_solution_hydrogens geom
_atom_sites_solution_primary direct
_atom_sites_solution_secondary difmap
_audit_block_doi 10.5517/ccdc.csd.cc1mn7yg
_audit_creation_method SHELXL-97
_audit_update_record
;
2016-10-09 deposited with the CCDC.
2016-12-22 downloaded from the CCDC.
;
_cell_angle_alpha 90.00
_cell_angle_beta 104.2180(10)
_cell_angle_gamma 90.00
_cell_formula_units_Z 4
_cell_length_a 10.9689(7)
_cell_length_b 11.2631(8)
_cell_length_c 15.5168(10)
_cell_measurement_reflns_used 5023
_cell_measurement_temperature 296(2)
_cell_measurement_theta_max 26.21
_cell_measurement_theta_min 2.63
_cell_volume 1858.3(2)
_computing_cell_refinement 'Bruker SAINT'
_computing_data_collection 'Bruker APEX2'
_computing_data_reduction 'Bruker SAINT'
_computing_molecular_graphics 'Bruker SHELXTL'
_computing_publication_material 'Bruker SHELXTL'
_computing_structure_refinement 'SHELXL-97 (Sheldrick, 2008)'
_computing_structure_solution 'SHELXS-97 (Sheldrick, 2008)'
_diffrn_ambient_temperature 296(2)
_diffrn_measured_fraction_theta_full 0.996
_diffrn_measured_fraction_theta_max 0.996
_diffrn_measurement_device_type 'Bruker APEX-II CCD'
_diffrn_measurement_method '\f and \w scans'
_diffrn_radiation_monochromator graphite
_diffrn_radiation_source 'fine-focus sealed tube'
_diffrn_radiation_type MoK\a
_diffrn_radiation_wavelength 0.71073
_diffrn_reflns_av_R_equivalents 0.0307
_diffrn_reflns_av_sigmaI/netI 0.0242
_diffrn_reflns_limit_h_max 14
_diffrn_reflns_limit_h_min -14
_diffrn_reflns_limit_k_max 14
_diffrn_reflns_limit_k_min -14
_diffrn_reflns_limit_l_max 20
_diffrn_reflns_limit_l_min -20
_diffrn_reflns_number 22432
_diffrn_reflns_theta_full 27.53
_diffrn_reflns_theta_max 27.53
_diffrn_reflns_theta_min 2.63
_exptl_absorpt_coefficient_mu 0.078
_exptl_absorpt_correction_T_max 0.9845
_exptl_absorpt_correction_T_min 0.9822
_exptl_absorpt_correction_type multi-scan
_exptl_absorpt_process_details 'SHELXL-97 (Sheldrick, 2008)'
_exptl_crystal_colour COLORLESS
_exptl_crystal_density_diffrn 1.235
_exptl_crystal_density_meas 1.235
_exptl_crystal_density_method 'not measured'
_exptl_crystal_description LUMP
_exptl_crystal_F_000 736
_exptl_crystal_recrystallization_method 'Re-crystallisation from solvent: Hexane/ethyl acetate'
_exptl_crystal_size_max 0.23
_exptl_crystal_size_mid 0.21
_exptl_crystal_size_min 0.20
_refine_diff_density_max 0.319
_refine_diff_density_min -0.264
_refine_diff_density_rms 0.036
_refine_ls_extinction_coef 0.0044(12)
_refine_ls_extinction_expression Fc^*^=kFc[1+0.001xFc^2^\l^3^/sin(2\q)]^-1/4^
_refine_ls_extinction_method SHELXL
_refine_ls_goodness_of_fit_ref 1.048
_refine_ls_hydrogen_treatment constr
_refine_ls_matrix_type full
_refine_ls_number_parameters 236
_refine_ls_number_reflns 4272
_refine_ls_number_restraints 0
_refine_ls_restrained_S_all 1.048
_refine_ls_R_factor_all 0.0664
_refine_ls_R_factor_gt 0.0466
_refine_ls_shift/su_max 0.001
_refine_ls_shift/su_mean 0.000
_refine_ls_structure_factor_coef Fsqd
_refine_ls_weighting_details 'calc w=1/[\s^2^(Fo^2^)+(0.0638P)^2^+0.4595P] where P=(Fo^2^+2Fc^2^)/3'
_refine_ls_weighting_scheme calc
_refine_ls_wR_factor_gt 0.1250
_refine_ls_wR_factor_ref 0.1379
_reflns_number_gt 3134
_reflns_number_total 4272
_reflns_threshold_expression >2sigma(I)
_cod_data_source_file c6cc09063j2.cif
_cod_data_source_block ljh039_0m
_cod_depositor_comments
;
The following automatic conversions were performed:

'_symmetry_cell_setting' value 'Monoclinic' changed to 'monoclinic'
according to
/usr/data/users/saulius/crontab/automatic-downloads/rss-feeds/RSC/lib/dictionaries/cif_core.dic
dictionary named 'cif_core.dic' version 2.4.2 from 2011-04-26.

'_exptl_absorpt_correction_type' value 'MULTI-SCAN' changed to
'multi-scan' according to
/usr/data/users/saulius/crontab/automatic-downloads/rss-feeds/RSC/lib/dictionaries/cif_core.dic
dictionary named 'cif_core.dic' version 2.4.2 from 2011-04-26.

'_refine_ls_hydrogen_treatment' value 'CONSTR' changed to 'constr'
according to
/usr/data/users/saulius/crontab/automatic-downloads/rss-feeds/RSC/lib/dictionaries/cif_core.dic
dictionary named 'cif_core.dic' version 2.4.2 from 2011-04-26.

Automatic conversion script
Id: cif_fix_values 4268 2015-11-12 08:31:59Z antanas 

 Adding full bibliography for 7119229.cif.
;
_cod_original_sg_symbol_Hall -P2ybc
_cod_original_sg_symbol_H-M P2(1)/c
_cod_database_code 7119229

loop_
_symmetry_equiv_pos_as_xyz
'x, y, z'
'-x, y+1/2, -z+1/2'
'-x, -y, -z'
'x, -y-1/2, z-1/2'

loop_
_atom_site_label
_atom_site_type_symbol
_atom_site_fract_x
_atom_site_fract_y
_atom_site_fract_z
_atom_site_U_iso_or_equiv
_atom_site_adp_type
_atom_site_occupancy
_atom_site_symmetry_multiplicity
_atom_site_calc_flag
_atom_site_refinement_flags
N1 N 0.37828(12) 0.81881(12) 0.84189(9) 0.0413(3) Uani 1 1 d .
C1 C 0.32484(14) 0.79013(13) 0.91011(10) 0.0371(3) Uani 1 1 d .
O1 O 0.36674(11) 0.71084(10) 0.96256(8) 0.0509(3) Uani 1 1 d .
O2 O 0.16343(14) 1.14194(11) 1.07190(9) 0.0613(4) Uani 1 1 d .
C2 C 0.20516(13) 0.85846(12) 0.91375(10) 0.0338(3) Uani 1 1 d .
C3 C 0.17687(14) 0.84766(13) 1.00499(10) 0.0379(3) Uani 1 1 d .
H3A H 0.0865 0.8512 0.9972 0.045 Uiso 1 1 calc R
H3B H 0.2047 0.7701 1.0293 0.045 Uiso 1 1 calc R
C4 C 0.23750(14) 0.94191(14) 1.07277(10) 0.0376(3) Uani 1 1 d .
C5 C 0.19666(14) 1.06155(14) 1.03081(11) 0.0374(3) Uani 1 1 d .
C6 C 0.20674(13) 1.07960(13) 0.93735(10) 0.0336(3) Uani 1 1 d .
C7 C 0.21749(13) 0.98619(13) 0.88567(10) 0.0329(3) Uani 1 1 d .
C8 C 0.24597(14) 0.99347(13) 0.79747(10) 0.0366(3) Uani 1 1 d .
C9 C 0.19554(17) 1.07747(15) 0.73295(11) 0.0462(4) Uani 1 1 d .
H9 H 0.1426 1.1359 0.7455 0.055 Uiso 1 1 calc R
C10 C 0.2226(2) 1.07588(17) 0.65040(12) 0.0583(5) Uani 1 1 d .
H10 H 0.1878 1.1325 0.6078 0.070 Uiso 1 1 calc R
C11 C 0.3015(2) 0.98955(19) 0.63188(13) 0.0612(5) Uani 1 1 d .
H11 H 0.3201 0.9883 0.5765 0.073 Uiso 1 1 calc R
C12 C 0.35311(18) 0.90518(17) 0.69440(12) 0.0530(5) Uani 1 1 d .
H12 H 0.4065 0.8477 0.6811 0.064 Uiso 1 1 calc R
C13 C 0.32578(14) 0.90546(14) 0.77746(11) 0.0394(4) Uani 1 1 d .
C14 C 0.48645(17) 0.74755(17) 0.83269(13) 0.0561(5) Uani 1 1 d .
H14A H 0.5157 0.7759 0.7830 0.084 Uiso 1 1 calc R
H14B H 0.4616 0.6659 0.8232 0.084 Uiso 1 1 calc R
H14C H 0.5528 0.7542 0.8859 0.084 Uiso 1 1 calc R
C15 C 0.09687(15) 0.79600(15) 0.84517(12) 0.0450(4) Uani 1 1 d .
H15A H 0.0893 0.7154 0.8633 0.068 Uiso 1 1 calc R
H15B H 0.1151 0.7967 0.7877 0.068 Uiso 1 1 calc R
H15C H 0.0194 0.8373 0.8421 0.068 Uiso 1 1 calc R
C16 C 0.1926(2) 0.92748(17) 1.15800(12) 0.0547(5) Uani 1 1 d .
H16A H 0.2186 0.8514 1.1840 0.082 Uiso 1 1 calc R
H16B H 0.1025 0.9329 1.1442 0.082 Uiso 1 1 calc R
H16C H 0.2285 0.9891 1.1992 0.082 Uiso 1 1 calc R
C17 C 0.38159(15) 0.93726(16) 1.09541(12) 0.0465(4) Uani 1 1 d .
H17A H 0.4098 0.8620 1.1221 0.070 Uiso 1 1 calc R
H17B H 0.4152 0.9999 1.1363 0.070 Uiso 1 1 calc R
H17C H 0.4100 0.9469 1.0420 0.070 Uiso 1 1 calc R
C18 C 0.21618(14) 1.20715(13) 0.91326(10) 0.0347(3) Uani 1 1 d .
C19 C 0.11167(16) 1.28025(15) 0.89480(13) 0.0516(4) Uani 1 1 d .
H19 H 0.0328 1.2484 0.8928 0.062 Uiso 1 1 calc R
C20 C 0.1231(2) 1.39967(16) 0.87938(14) 0.0610(5) Uani 1 1 d .
H20 H 0.0518 1.4475 0.8663 0.073 Uiso 1 1 calc R
C21 C 0.2386(2) 1.44834(16) 0.88319(13) 0.0573(5) Uani 1 1 d .
H21 H 0.2460 1.5290 0.8727 0.069 Uiso 1 1 calc R
C22 C 0.3427(2) 1.37758(17) 0.90252(14) 0.0608(5) Uani 1 1 d .
H22 H 0.4215 1.4104 0.9056 0.073 Uiso 1 1 calc R
C23 C 0.33202(16) 1.25783(16) 0.91754(12) 0.0490(4) Uani 1 1 d .
H23 H 0.4038 1.2106 0.9307 0.059 Uiso 1 1 calc R

loop_
_atom_site_aniso_label
_atom_site_aniso_U_11
_atom_site_aniso_U_22
_atom_site_aniso_U_33
_atom_site_aniso_U_23
_atom_site_aniso_U_13
_atom_site_aniso_U_12
N1 0.0430(7) 0.0349(7) 0.0467(8) -0.0033(6) 0.0125(6) 0.0056(5)
C1 0.0398(8) 0.0252(7) 0.0430(9) -0.0043(6) 0.0037(6) -0.0005(6)
O1 0.0553(7) 0.0347(6) 0.0598(8) 0.0074(6) 0.0086(6) 0.0093(5)
O2 0.0933(10) 0.0435(7) 0.0554(8) -0.0058(6) 0.0344(7) 0.0118(7)
C2 0.0353(7) 0.0273(7) 0.0370(8) -0.0017(6) 0.0054(6) -0.0014(5)
C3 0.0398(8) 0.0314(8) 0.0422(9) 0.0026(6) 0.0097(6) -0.0039(6)
C4 0.0424(8) 0.0342(8) 0.0363(8) 0.0012(6) 0.0101(6) -0.0009(6)
C5 0.0385(8) 0.0341(8) 0.0399(8) -0.0033(7) 0.0104(6) -0.0013(6)
C6 0.0337(7) 0.0289(7) 0.0372(8) 0.0004(6) 0.0068(6) 0.0017(5)
C7 0.0316(7) 0.0302(7) 0.0347(8) 0.0009(6) 0.0043(6) 0.0011(5)
C8 0.0431(8) 0.0310(8) 0.0346(8) -0.0029(6) 0.0077(6) -0.0024(6)
C9 0.0599(10) 0.0351(9) 0.0411(9) 0.0023(7) 0.0074(8) 0.0009(7)
C10 0.0843(14) 0.0476(11) 0.0407(10) 0.0079(8) 0.0107(9) -0.0067(10)
C11 0.0889(15) 0.0563(12) 0.0444(10) -0.0033(9) 0.0281(10) -0.0116(10)
C12 0.0651(11) 0.0481(10) 0.0518(11) -0.0102(9) 0.0257(9) -0.0046(8)
C13 0.0420(8) 0.0345(8) 0.0413(9) -0.0062(7) 0.0096(7) -0.0044(6)
C14 0.0512(10) 0.0529(11) 0.0654(12) -0.0091(9) 0.0168(9) 0.0136(8)
C15 0.0412(8) 0.0402(9) 0.0500(10) -0.0072(7) 0.0043(7) -0.0064(7)
C16 0.0712(12) 0.0525(11) 0.0446(10) 0.0036(8) 0.0222(9) -0.0039(9)
C17 0.0441(9) 0.0443(10) 0.0463(10) 0.0008(8) 0.0021(7) -0.0014(7)
C18 0.0411(8) 0.0279(7) 0.0346(8) -0.0020(6) 0.0081(6) 0.0018(6)
C19 0.0424(9) 0.0370(9) 0.0709(12) 0.0030(8) 0.0052(8) 0.0048(7)
C20 0.0708(13) 0.0350(10) 0.0704(13) 0.0052(9) 0.0044(10) 0.0157(9)
C21 0.0910(15) 0.0295(9) 0.0513(11) 0.0009(8) 0.0171(10) -0.0058(9)
C22 0.0663(12) 0.0472(11) 0.0730(13) -0.0007(10) 0.0250(10) -0.0185(9)
C23 0.0445(9) 0.0416(9) 0.0627(11) -0.0003(8) 0.0165(8) -0.0002(7)

loop_
_atom_type_symbol
_atom_type_description
_atom_type_scat_dispersion_real
_atom_type_scat_dispersion_imag
_atom_type_scat_source
C C 0.0033 0.0016 'International Tables Vol C Tables 4.2.6.8 and 6.1.1.4'
H H 0.0000 0.0000 'International Tables Vol C Tables 4.2.6.8 and 6.1.1.4'
N N 0.0061 0.0033 'International Tables Vol C Tables 4.2.6.8 and 6.1.1.4'
O O 0.0106 0.0060 'International Tables Vol C Tables 4.2.6.8 and 6.1.1.4'

loop_
_geom_angle_atom_site_label_1
_geom_angle_atom_site_label_2
_geom_angle_atom_site_label_3
_geom_angle
C1 N1 C13 122.15(13)
C1 N1 C14 117.13(14)
C13 N1 C14 120.46(14)
O1 C1 N1 121.74(14)
O1 C1 C2 121.89(14)
N1 C1 C2 116.29(13)
C7 C2 C3 113.21(12)
C7 C2 C1 109.10(12)
C3 C2 C1 111.38(12)
C7 C2 C15 109.83(12)
C3 C2 C15 107.67(12)
C1 C2 C15 105.34(12)
C4 C3 C2 115.46(12)
C4 C3 H3A 108.4
C2 C3 H3A 108.4
C4 C3 H3B 108.4
C2 C3 H3B 108.4
H3A C3 H3B 107.5
C5 C4 C3 106.82(12)
C5 C4 C16 110.01(13)
C3 C4 C16 110.09(13)
C5 C4 C17 107.93(13)
C3 C4 C17 112.59(13)
C16 C4 C17 109.34(14)
O2 C5 C6 120.75(14)
O2 C5 C4 122.19(14)
C6 C5 C4 116.95(12)
C7 C6 C18 125.52(13)
C7 C6 C5 120.66(13)
C18 C6 C5 113.55(12)
C6 C7 C8 125.28(13)
C6 C7 C2 122.87(13)
C8 C7 C2 111.83(12)
C9 C8 C13 118.68(14)
C9 C8 C7 124.56(14)
C13 C8 C7 116.71(13)
C10 C9 C8 121.34(16)
C10 C9 H9 119.3
C8 C9 H9 119.3
C11 C10 C9 119.36(17)
C11 C10 H10 120.3
C9 C10 H10 120.3
C12 C11 C10 120.71(17)
C12 C11 H11 119.6
C10 C11 H11 119.6
C11 C12 C13 120.39(17)
C11 C12 H12 119.8
C13 C12 H12 119.8
C12 C13 C8 119.52(15)
C12 C13 N1 120.64(15)
C8 C13 N1 119.84(14)
N1 C14 H14A 109.5
N1 C14 H14B 109.5
H14A C14 H14B 109.5
N1 C14 H14C 109.5
H14A C14 H14C 109.5
H14B C14 H14C 109.5
C2 C15 H15A 109.5
C2 C15 H15B 109.5
H15A C15 H15B 109.5
C2 C15 H15C 109.5
H15A C15 H15C 109.5
H15B C15 H15C 109.5
C4 C16 H16A 109.5
C4 C16 H16B 109.5
H16A C16 H16B 109.5
C4 C16 H16C 109.5
H16A C16 H16C 109.5
H16B C16 H16C 109.5
C4 C17 H17A 109.5
C4 C17 H17B 109.5
H17A C17 H17B 109.5
C4 C17 H17C 109.5
H17A C17 H17C 109.5
H17B C17 H17C 109.5
C23 C18 C19 118.07(15)
C23 C18 C6 120.35(14)
C19 C18 C6 121.28(14)
C20 C19 C18 120.75(17)
C20 C19 H19 119.6
C18 C19 H19 119.6
C21 C20 C19 120.42(18)
C21 C20 H20 119.8
C19 C20 H20 119.8
C22 C21 C20 119.45(17)
C22 C21 H21 120.3
C20 C21 H21 120.3
C21 C22 C23 120.49(18)
C21 C22 H22 119.8
C23 C22 H22 119.8
C22 C23 C18 120.80(17)
C22 C23 H23 119.6
C18 C23 H23 119.6

loop_
_geom_bond_atom_site_label_1
_geom_bond_atom_site_label_2
_geom_bond_distance
N1 C1 1.369(2)
N1 C13 1.414(2)
N1 C14 1.468(2)
C1 O1 1.2196(18)
C1 C2 1.535(2)
O2 C5 1.2138(18)
C2 C7 1.519(2)
C2 C3 1.527(2)
C2 C15 1.555(2)
C3 C4 1.527(2)
C3 H3A 0.9700
C3 H3B 0.9700
C4 C5 1.516(2)
C4 C16 1.529(2)
C4 C17 1.534(2)
C5 C6 1.495(2)
C6 C7 1.346(2)
C6 C18 1.494(2)
C7 C8 1.479(2)
C8 C9 1.390(2)
C8 C13 1.407(2)
C9 C10 1.384(2)
C9 H9 0.9300
C10 C11 1.378(3)
C10 H10 0.9300
C11 C12 1.377(3)
C11 H11 0.9300
C12 C13 1.393(2)
C12 H12 0.9300
C14 H14A 0.9600
C14 H14B 0.9600
C14 H14C 0.9600
C15 H15A 0.9600
C15 H15B 0.9600
C15 H15C 0.9600
C16 H16A 0.9600
C16 H16B 0.9600
C16 H16C 0.9600
C17 H17A 0.9600
C17 H17B 0.9600
C17 H17C 0.9600
C18 C23 1.380(2)
C18 C19 1.383(2)
C19 C20 1.377(3)
C19 H19 0.9300
C20 C21 1.368(3)
C20 H20 0.9300
C21 C22 1.364(3)
C21 H21 0.9300
C22 C23 1.379(3)
C22 H22 0.9300
C23 H23 0.9300

loop_
_geom_torsion_atom_site_label_1
_geom_torsion_atom_site_label_2
_geom_torsion_atom_site_label_3
_geom_torsion_atom_site_label_4
_geom_torsion
C13 N1 C1 O1 175.93(14)
C14 N1 C1 O1 1.8(2)
C13 N1 C1 C2 -0.8(2)
C14 N1 C1 C2 -174.90(13)
O1 C1 C2 C7 146.19(14)
N1 C1 C2 C7 -37.12(17)
O1 C1 C2 C3 20.49(19)
N1 C1 C2 C3 -162.82(13)
O1 C1 C2 C15 -95.96(17)
N1 C1 C2 C15 80.73(16)
C7 C2 C3 C4 -34.38(17)
C1 C2 C3 C4 89.01(15)
C15 C2 C3 C4 -155.98(13)
C2 C3 C4 C5 55.64(16)
C2 C3 C4 C16 175.05(13)
C2 C3 C4 C17 -62.67(17)
C3 C4 C5 O2 136.75(16)
C16 C4 C5 O2 17.3(2)
C17 C4 C5 O2 -101.95(18)
C3 C4 C5 C6 -47.06(17)
C16 C4 C5 C6 -166.54(13)
C17 C4 C5 C6 74.24(16)
O2 C5 C6 C7 -165.97(15)
C4 C5 C6 C7 17.8(2)
O2 C5 C6 C18 19.7(2)
C4 C5 C6 C18 -156.56(13)
C18 C6 C7 C8 2.8(2)
C5 C6 C7 C8 -170.86(13)
C18 C6 C7 C2 -179.16(13)
C5 C6 C7 C2 7.2(2)
C3 C2 C7 C6 1.2(2)
C1 C2 C7 C6 -123.45(15)
C15 C2 C7 C6 121.57(15)
C3 C2 C7 C8 179.49(12)
C1 C2 C7 C8 54.86(15)
C15 C2 C7 C8 -60.13(16)
C6 C7 C8 C9 -40.9(2)
C2 C7 C8 C9 140.84(15)
C6 C7 C8 C13 141.83(16)
C2 C7 C8 C13 -36.42(17)
C13 C8 C9 C10 -0.1(2)
C7 C8 C9 C10 -177.33(16)
C8 C9 C10 C11 -0.3(3)
C9 C10 C11 C12 0.2(3)
C10 C11 C12 C13 0.3(3)
C11 C12 C13 C8 -0.7(3)
C11 C12 C13 N1 179.84(16)
C9 C8 C13 C12 0.6(2)
C7 C8 C13 C12 178.01(14)
C9 C8 C13 N1 -179.94(14)
C7 C8 C13 N1 -2.5(2)
C1 N1 C13 C12 -157.73(15)
C14 N1 C13 C12 16.2(2)
C1 N1 C13 C8 22.8(2)
C14 N1 C13 C8 -163.26(15)
C7 C6 C18 C23 -77.2(2)
C5 C6 C18 C23 96.85(17)
C7 C6 C18 C19 109.29(19)
C5 C6 C18 C19 -76.68(19)
C23 C18 C19 C20 1.3(3)
C6 C18 C19 C20 174.97(17)
C18 C19 C20 C21 -0.8(3)
C19 C20 C21 C22 -0.1(3)
C20 C21 C22 C23 0.4(3)
C21 C22 C23 C18 0.1(3)
C19 C18 C23 C22 -0.9(3)
C6 C18 C23 C22 -174.67(17)
